data_2007208
loop_
_publ_author_name
'Tahir, M. Nawaz'
'\"Ulk\"u, Din\,cer'
'Atakol, Orhan'
'Ba\;sgut, \"Ozlem'

_publ_section_title
;
 {2-[(2-Hydroxy-5-methylphenyl)iminomethyl]-4,6-dinitrophenolato(2
 --)-<i>O</i>,<i>N</i>,<i>O</i>'}tris(3-methylpyridine-<i>N</i>)nickel(II)
;
_journal_issue 5
_journal_name_full 'Acta Crystallographica Section C'
_journal_page_first 623
_journal_page_last 625
_journal_paper_doi 10.1107/S0108270197016545
_journal_volume 54
_journal_year 1998
_chemical_formula_moiety 'C32 H30 N6 Ni O6'
_chemical_formula_sum 'C32 H30 N6 Ni O6'
_chemical_formula_weight 653.343
_space_group_IT_number 2
_symmetry_cell_setting triclinic
_symmetry_space_group_name_Hall '-P 1'
_symmetry_space_group_name_H-M 'P -1'
_atom_type_scat_source IntTabIV
_cell_angle_alpha 96.706(2)
_cell_angle_beta 93.109(3)
_cell_angle_gamma 105.188(2)
_cell_formula_units_Z 2
_cell_length_a 10.309(2)
_cell_length_b 11.451(2)
_cell_length_c 13.361(3)
_cell_measurement_reflns_used 25
_cell_measurement_temperature 295
_cell_measurement_theta_max 20.76
_cell_measurement_theta_min 11.43
_cell_volume 1505.8(5)
_diffrn_measurement_device 'Enraf-Nonius CAD-4'
_diffrn_measurement_method '\w/2\q scans'
_diffrn_radiation_type MoK\a
_diffrn_radiation_wavelength 0.71069
_diffrn_reflns_av_R_equivalents 0.016
_diffrn_reflns_limit_h_max 12
_diffrn_reflns_limit_h_min -12
_diffrn_reflns_limit_k_max 0
_diffrn_reflns_limit_k_min -13
_diffrn_reflns_limit_l_max 16
_diffrn_reflns_limit_l_min -16
_diffrn_reflns_number 5844
_diffrn_reflns_theta_max 25.46
_diffrn_reflns_theta_min 2.79
_diffrn_standards_decay_% <1.0
_diffrn_standards_interval_time 120
_diffrn_standards_number 3
_exptl_absorpt_coefficient_mu 0.697
_exptl_absorpt_correction_T_max 0.920
_exptl_absorpt_correction_T_min 0.900
_exptl_absorpt_correction_type 'empirical via \y scans (Fair, 1990)'
_exptl_crystal_colour red
_exptl_crystal_density_diffrn 1.436
_exptl_crystal_density_meas ?
_exptl_crystal_description prism
_exptl_crystal_size_max 0.40
_exptl_crystal_size_mid 0.15
_exptl_crystal_size_min 0.12
_refine_diff_density_max 0.64
_refine_diff_density_min -0.10
_refine_ls_extinction_method none
_refine_ls_goodness_of_fit_obs 0.83
_refine_ls_hydrogen_treatment 'H atoms riding, see text'
_refine_ls_number_parameters 406
_refine_ls_number_reflns 4131
_refine_ls_R_factor_obs .042
_refine_ls_shift/esd_max 0.00024
_refine_ls_structure_factor_coef F
_refine_ls_weighting_scheme
;
w = 1/[\s(F^2^) + (0.02F)^2^ + 1.0],
except w = 0 if F^2^ < 2\s(F^2^)
;
_refine_ls_wR_factor_obs .047
_reflns_number_observed 4131
_reflns_number_total 5549
_reflns_observed_criterion I>2\s(I)
_cod_data_source_file bm1157.cif
_cod_data_source_block ohnapy3ch3
_cod_depositor_comments
;
The following automatic conversions were performed:

'_exptl_crystal_density_meas' value 'not measured' was changed to '?'
- the value is perceived as not measured.

Automatic conversion script
Id: cif_fix_values 3008 2015-01-20 13:52:24Z robertas 
;
_cod_original_cell_volume 1505.9(5)
_cod_database_code 2007208

loop_
_symmetry_equiv_pos_as_xyz
x,y,z
-x,-y,-z

loop_
_atom_site_aniso_label
_atom_site_aniso_U_11
_atom_site_aniso_U_22
_atom_site_aniso_U_33
_atom_site_aniso_U_12
_atom_site_aniso_U_13
_atom_site_aniso_U_23
_atom_site_aniso_type_symbol
Ni .0364(2) .0246(2) .0314(2) .00620(10) -.0017(2) .00500(10) Ni
O1 .0460(10) .0290(10) .0340(10) .0053(9) -.0040(10) .0087(8) O
O2 .120(3) .069(2) .150(3) -.035(2) -.080(2) .048(2) O
O3 .127(3) .036(2) .114(3) -.012(2) -.038(2) .003(2) O
O4 .109(2) .0570(10) .0590(10) .0150(10) .014(2) .0360(10) O
O5 .082(2) .0670(10) .0420(10) .0270(10) -.0040(10) .0170(10) O
O6 .0460(10) .0290(10) .0380(10) .0042(9) -.0040(10) .0092(9) O
N1 .069(2) .045(2) .059(2) -.013(2) -.015(2) .0220(10) N
N2 .067(2) .0510(10) .0400(10) .0290(10) .0140(10) .0150(10) N
N3 .0340(10) .0260(10) .0330(10) .0080(9) .0010(10) .0050(10) N
N4 .0420(10) .0320(10) .0340(10) .0100(10) -.0010(10) .0050(10) N
N5 .0410(10) .0330(10) .0390(10) .0100(10) .0020(10) .0050(10) N
N6 .0420(10) .0310(10) .0370(10) .0100(10) -.0010(10) .0020(10) N
C1 .0360(10) .0250(10) .036(2) .0120(10) .0040(10) .0060(10) C
C2 .042(2) .0270(10) .042(2) .0030(10) .0010(10) .0070(10) C
C3 .051(2) .0310(10) .045(2) .0120(10) .0090(10) .0140(10) C
C4 .051(2) .0360(10) .0330(10) .0200(10) .0090(10) .0130(10) C
C5 .044(2) .0360(10) .035(2) .0140(10) .0010(10) .0050(10) C
C6 .0380(10) .0260(10) .0330(10) .0100(10) .0010(10) .0050(10) C
C7 .040(2) .0300(10) .0320(10) .0050(10) -.0040(10) .0030(10) C
C8 .0300(10) .0260(10) .038(2) .0070(10) .0030(10) .0030(10) C
C9 .0330(10) .0330(10) .042(2) .0090(10) .0010(10) .0060(10) C
C10 .035(2) .0310(10) .046(2) .0070(10) .0040(10) -.0020(10) C
C11 .041(2) .0290(10) .057(2) .0060(10) .010(2) .0080(10) C
C12 .045(2) .0320(10) .044(2) .0080(10) .0060(10) .0120(10) C
C13 .0340(10) .0290(10) .037(2) .0090(10) .0060(10) .0040(10) C
C14 .042(2) .043(2) .062(2) .001(2) -.004(2) -.002(2) C
C15 .046(2) .037(2) .040(2) .0110(10) -.0010(10) .0060(10) C
C16 .047(2) .049(2) .040(2) .0180(10) -.0010(10) .0080(10) C
C17 .050(2) .067(2) .050(2) .007(2) -.019(2) .005(2) C
C18 .063(2) .047(2) .061(2) -.005(2) -.018(2) .003(2) C
C19 .059(2) .034(2) .048(2) .007(2) -.008(2) .0040(10) C
C20 .079(2) .070(2) .064(2) .029(2) -.015(2) .021(2) C
C21 .050(2) .042(2) .046(2) .0150(10) .003(2) .0110(10) C
C22 .061(2) .042(2) .063(2) .0240(10) .009(2) .005(2) C
C23 .071(2) .062(2) .053(2) .027(2) .013(2) .001(2) C
C24 .066(2) .062(2) .042(2) .017(2) .014(2) .010(2) C
C25 .053(2) .043(2) .044(2) .0110(10) .006(2) .0110(10) C
C26 .109(3) .082(2) .086(3) .061(2) .030(2) .026(2) C
C27 .047(2) .036(2) .049(2) .0100(10) .000(2) -.001(2) C
C28 .060(2) .038(2) .079(3) .019(2) .005(2) -.004(2) C
C29 .050(2) .062(2) .069(2) .0310(10) .006(2) .001(2) C
C30 .040(2) .050(2) .048(2) .0130(10) -.004(2) .005(2) C
C31 .043(2) .034(2) .046(2) .0090(10) .001(2) .0050(10) C
C32 .045(2) .077(3) .091(3) .012(2) .009(2) .014(2) C

loop_
_atom_site_label
_atom_site_fract_x
_atom_site_fract_y
_atom_site_fract_z
_atom_site_U_iso_or_equiv
_atom_site_thermal_displace_type
_atom_site_calc_flag
_atom_site_calc_attached_atom
_atom_site_type_symbol
Ni .39704(4) .36069(4) .20200(3) .03130(10) Ueq . . Ni
O1 .3227(2) .2004(2) .2538(2) .0372(6) Ueq . . O
O2 .0938(4) .0170(3) .2467(3) .1253(16) Ueq . . O
O3 .1557(4) -.1335(3) .2881(3) .1012(16) Ueq . . O
O4 .3512(4) -.0512(2) .6383(2) .0739(8) Ueq . . O
O5 .5115(3) .1135(2) .6836(2) .0619(8) Ueq . . O
O6 .4901(2) .5250(2) .1649(2) .0387(6) Ueq . . O
N1 .1704(4) -.0254(3) .2939(3) .0626(12) Ueq . . N
N2 .4209(3) .0487(3) .6228(2) .0491(8) Ueq . . N
N3 .5314(3) .4187(2) .3275(2) .0310(6) Ueq . . N
N4 .2502(3) .3157(2) .0786(2) .0361(6) Ueq . . N
N5 .5233(3) .2772(2) .1120(2) .0377(6) Ueq . . N
N6 .2493(3) .4321(2) .2799(2) .0370(6) Ueq . . N
C1 .3466(3) .1713(3) .3399(2) .0314(8) Ueq . . C
C2 .2739(3) .0558(3) .3667(3) .0381(10) Ueq . . C
C3 .2977(3) .0148(3) .4563(3) .0413(10) Ueq . . C
C4 .3942(3) .0894(3) .5272(2) .0376(8) Ueq . . C
C5 .4679(3) .2027(3) .5080(2) .0378(10) Ueq . . C
C6 .4475(3) .2452(3) .4173(2) .0321(6) Ueq . . C
C7 .5329(3) .3643(3) .4056(2) .0352(8) Ueq . . C
C8 .6179(3) .5358(3) .3220(2) .0316(8) Ueq . . C
C9 .7216(3) .6020(3) .3943(3) .0360(8) Ueq . . C
C10 .8010(3) .7158(3) .3822(3) .0383(10) Ueq . . C
C11 .7735(3) .7630(3) .2945(3) .0426(10) Ueq . . C
C12 .6720(3) .7012(3) .2222(3) .0402(10) Ueq . . C
C13 .5885(3) .5845(3) .2326(2) .0332(8) Ueq . . C
C14 .9125(4) .7871(3) .4604(3) .0521(12) Ueq . . C
C15 .2288(3) .4045(3) .0282(3) .0412(12) Ueq . . C
C16 .1292(4) .3863(3) -.0497(3) .0444(12) Ueq . . C
C17 .0474(4) .2705(4) -.0754(3) .0585(12) Ueq . . C
C18 .0667(4) .1786(4) -.0250(3) .0620(12) Ueq . . C
C19 .1683(4) .2041(3) .0511(3) .0487(12) Ueq . . C
C20 .1164(4) .4887(4) -.1063(3) .0692(12) Ueq . . C
C21 .5759(4) .1893(3) .1387(3) .0451(12) Ueq . . C
C22 .6461(4) .1278(3) .0748(3) .0535(12) Ueq . . C
C23 .6593(4) .1595(4) -.0212(3) .0606(12) Ueq . . C
C24 .6057(4) .2496(4) -.0506(3) .0561(12) Ueq . . C
C25 .5403(4) .3066(3) .0181(3) .0466(12) Ueq . . C
C26 .7044(5) .0315(4) .1106(4) .0836(16) Ueq . . C
C27 .2707(4) .5518(3) .3088(3) .0450(12) Ueq . . C
C28 .1737(4) .5994(3) .3503(3) .0589(14) Ueq . . C
C29 .0493(4) .5232(4) .3621(3) .0579(12) Ueq . . C
C30 .0224(3) .3997(3) .3304(3) .0463(12) Ueq . . C
C31 .1272(3) .3597(3) .2912(3) .0414(12) Ueq . . C
C32 -.1127(4) .3138(4) .3359(4) .0715(16) Ueq . . C
H3 .249 -.064 .469 .0532 Uiso . . H
H5 .534 .253 .558 .0494 Uiso . . H
H7 .596 .406 .461 .0456 Uiso . . H
H9 .738 .568 .453 .0469 Uiso . . H
H11 .827 .841 .284 .0557 Uiso . . H
H12 .657 .738 .164 .0519 Uiso . . H
H15 .286 .485 .047 .0532 Uiso . . H
H17 -.023 .254 -.128 .0760 Uiso . . H
H18 .011 .098 -.043 .0811 Uiso . . H
H19 .181 .140 .086 .0633 Uiso . . H
H21 .565 .168 .205 .0583 Uiso . . H
H23 .706 .119 -.067 .0785 Uiso . . H
H24 .613 .271 -.117 .0722 Uiso . . H
H25 .506 .370 -.001 .0595 Uiso . . H
H27 .356 .606 .301 .0583 Uiso . . H
H28 .192 .685 .371 .0773 Uiso . . H
H29 -.017 .556 .392 .0747 Uiso . . H
H31 .112 .274 .271 .0545 Uiso . . H
H141 .945 .858 .445 .0684 Uiso . . H
H142 .890 .781 .527 .0684 Uiso . . H
H143 .993 .769 .456 .0684 Uiso . . H
H201 .159 .560 -.071 .0887 Uiso . . H
H202 .138 .485 -.174 .0887 Uiso . . H
H203 .027 .489 -.116 .0887 Uiso . . H
H261 .673 .011 .183 .1102 Uiso . . H
H262 .683 -.036 .061 .1102 Uiso . . H
H263 .809 .056 .113 .1102 Uiso . . H
H321 -.141 .344 .393 .0937 Uiso . . H
H322 -.168 .309 .283 .0937 Uiso . . H
H323 -.109 .230 .338 .0937 Uiso . . H

loop_
_geom_angle_atom_site_label_1
_geom_angle_atom_site_label_2
_geom_angle_atom_site_label_3
_geom_angle
_geom_angle_publ_flag
O1 Ni O6 172.61(9) yes
O1 Ni N3 89.96(9) yes
O1 Ni N4 92.58(9) yes
O1 Ni N5 88.90(10) yes
O1 Ni N6 89.00(10) yes
O6 Ni N3 82.75(9) yes
O6 Ni N4 94.80(9) yes
O6 Ni N5 90.60(10) yes
O6 Ni N6 92.30(10) yes
N3 Ni N4 174.00(10) yes
N3 Ni N5 96.20(10) yes
N3 Ni N6 90.40(10) yes
N4 Ni N5 89.20(10) yes
N4 Ni N6 84.20(10) yes
N5 Ni N6 173.04(9) yes
Ni O1 C1 128.5(2) no
Ni O6 C13 111.3(2) no
O2 N1 O3 121.6(3) no
O2 N1 C2 119.0(3) no
O3 N1 C2 119.0(4) no
O4 N2 O5 123.1(3) no
O4 N2 C4 117.6(3) no
O5 N2 C4 119.3(3) no
Ni N3 C7 126.2(2) no
Ni N3 C8 110.8(2) no
C7 N3 C8 122.7(2) no
Ni N4 C15 119.3(2) no
Ni N4 C19 123.7(2) no
C15 N4 C19 116.9(3) no
Ni N5 C21 124.6(2) no
Ni N5 C25 117.9(3) no
C21 N5 C25 117.2(3) no
Ni N6 C27 121.2(2) no
Ni N6 C31 121.2(2) no
C27 N6 C31 117.2(3) no
O1 C1 C2 120.5(2) no
O1 C1 C6 125.0(3) no
C2 C1 C6 114.4(3) no
N1 C2 C1 118.7(3) no
N1 C2 C3 117.0(3) no
C1 C2 C3 124.3(3) no
C2 C3 C4 118.6(3) no
C2 C3 H3 120.6(3) no
C4 C3 H3 120.7(3) no
N2 C4 C3 119.8(3) no
N2 C4 C5 119.4(3) no
C3 C4 C5 120.8(3) no
C4 C5 C6 121.6(3) no
C4 C5 H5 119.2 no
C6 C5 H5 119.2 no
C1 C6 C5 120.2(3) no
C1 C6 C7 123.4(3) no
C5 C6 C7 116.4(2) no
N3 C7 C6 126.0(3) no
N3 C7 H7 116.9 no
C6 C7 H7 117.1 no
N3 C8 C9 125.9(3) no
N3 C8 C13 113.0(2) no
C9 C8 C13 121.0(3) no
C8 C9 C10 121.8(3) no
C8 C9 H9 119.1 no
C10 C9 H9 119.1 no
C9 C10 C11 117.3(3) no
C9 C10 C14 121.7(3) no
C11 C10 C14 121.0(3) no
C10 C11 C12 122.6(3) no
C10 C11 H11 118.7 no
C12 C11 H11 118.7 no
C11 C12 C13 121.5(3) no
C11 C12 H12 119.2 no
C13 C12 H12 119.3 no
O6 C13 C8 122.0(3) no
O6 C13 C12 122.2(3) no
C8 C13 C12 115.8(3) no
C10 C14 H141 110.0 no
C10 C14 H142 113.2 no
C10 C14 H143 116.0 no
H141 C14 H142 117.5 no
H141 C14 H143 92.0 no
H142 C14 H143 106.5 no
N4 C15 C16 124.0(3) no
N4 C15 H15 118.1 no
C16 C15 H15 117.9 no
C15 C16 C17 117.2(4) no
C15 C16 C20 120.9(3) no
C17 C16 C20 121.8(3) no
C16 C17 C18 120.0(4) no
C16 C17 H17 120.0 no
C18 C17 H17 120.0 no
C17 C18 C19 119.2(3) no
C17 C18 H18 120.4 no
C19 C18 H18 120.4 no
N4 C19 C18 122.7(4) no
N4 C19 H19 118.7 no
C18 C19 H19 118.6 no
C16 C20 H201 110.7 no
C16 C20 H202 117.5 no
C16 C20 H203 110.1 no
H201 C20 H202 111.5 no
H201 C20 H203 106.1 no
H202 C20 H203 99.9 no
N5 C21 C22 123.5(4) no
N5 C21 H21 118.3 no
C22 C21 H21 118.2 no
C21 C22 C23 117.3(4) no
C21 C22 C26 120.6(4) no
C23 C22 C26 122.1(4) no
C22 C23 C24 120.3(4) no
C22 C23 H23 119.9 no
C24 C23 H23 119.9 no
C23 C24 C25 118.3(4) no
C23 C24 H24 120.9 no
C25 C24 H24 120.8 no
N5 C25 C24 123.4(4) no
N5 C25 H25 118.3 no
C24 C25 H25 118.3 no
C22 C26 H261 111.6 no
C22 C26 H262 108.8 no
C22 C26 H263 111.8 no
H261 C26 H262 113.3 no
H261 C26 H263 110.1 no
H262 C26 H263 100.8 no
N6 C27 C28 121.9(3) no
N6 C27 H27 119.1 no
C28 C27 H27 119.0 no
C27 C28 C29 119.9(3) no
C27 C28 H28 120.0 no
C29 C28 H28 120.0 no
C28 C29 C30 119.7(4) no
C28 C29 H29 120.1 no
C30 C29 H29 120.2 no
C29 C30 C31 116.3(3) no
C29 C30 C32 122.1(4) no
C31 C30 C32 121.6(3) no
N6 C31 C30 124.9(3) no
N6 C31 H31 117.6 no
C30 C31 H31 117.5 no
C30 C32 H321 103.9 no
C30 C32 H322 112.0 no
C30 C32 H323 112.8 no
H321 C32 H322 112.5 no
H321 C32 H323 111.0 no
H322 C32 H323 104.8 no

loop_
_geom_bond_atom_site_label_1
_geom_bond_atom_site_label_2
_geom_bond_site_symmetry_1
_geom_bond_site_symmetry_2
_geom_bond_distance
_geom_bond_publ_flag
Ni O1 . . 2.013(2) yes
Ni O6 . . 2.008(2) yes
Ni N3 . . 2.043(2) yes
Ni N4 . . 2.097(3) yes
Ni N5 . . 2.146(3) yes
Ni N6 . . 2.168(3) yes
O1 C1 . . 1.264(4) no
O2 N1 . . 1.215(6) no
O3 N1 . . 1.199(5) no
O4 N2 . . 1.229(4) no
O5 N2 . . 1.223(4) no
O6 C13 . . 1.306(3) no
N1 C2 . . 1.451(4) no
N2 C4 . . 1.446(4) no
N3 C7 . . 1.278(4) no
N3 C8 . . 1.416(3) no
N4 C15 . . 1.341(5) no
N4 C19 . . 1.331(4) no
N5 C21 . . 1.336(5) no
N5 C25 . . 1.345(5) no
N6 C27 . . 1.336(4) no
N6 C31 . . 1.340(4) no
C1 C2 . . 1.435(4) no
C1 C6 . . 1.444(4) no
C2 C3 . . 1.369(5) no
C3 C4 . . 1.372(4) no
C3 H3 . . .95 no
C4 C5 . . 1.381(4) no
C5 C6 . . 1.383(5) no
C5 H5 . . .95 no
C6 C7 . . 1.448(4) no
C7 H7 . . .95 no
C8 C9 . . 1.394(4) no
C8 C13 . . 1.425(5) no
C9 C10 . . 1.379(4) no
C9 H9 . . .95 no
C10 C11 . . 1.392(5) no
C10 C14 . . 1.503(5) no
C11 C12 . . 1.367(4) no
C11 H11 . . .95 no
C12 C13 . . 1.415(4) no
C12 H12 . . .95 no
C14 H141 . . .842 no
C14 H142 . . .935 no
C14 H143 . . .914 no
C15 C16 . . 1.379(5) no
C15 H15 . . .95 no
C16 C17 . . 1.365(5) no
C16 C20 . . 1.497(6) no
C17 C18 . . 1.364(7) no
C17 H17 . . .95 no
C18 C19 . . 1.368(5) no
C18 H18 . . .95 no
C19 H19 . . .95 no
C20 H201 . . .885 no
C20 H202 . . .940 no
C20 H203 . . .921 no
C21 C22 . . 1.394(6) no
C21 H21 . . .95 no
C22 C23 . . 1.377(6) no
C22 C26 . . 1.498(7) no
C23 C24 . . 1.376(7) no
C23 H23 . . .95 no
C24 C25 . . 1.372(6) no
C24 H24 . . .95 no
C25 H25 . . .95 no
C26 H261 . . 1.066 no
C26 H262 . . .926 no
C26 H263 . . 1.034 no
C27 C28 . . 1.371(6) no
C27 H27 . . .95 no
C28 C29 . . 1.378(5) no
C28 H28 . . .95 no
C29 C30 . . 1.378(5) no
C29 H29 . . .95 no
C30 C31 . . 1.385(5) no
C30 C32 . . 1.491(5) no
C31 H31 . . .95 no
C32 H321 . . .892 no
C32 H322 . . .874 no
C32 H323 . . .973 no

loop_
_geom_torsion_atom_site_label_1
_geom_torsion_atom_site_label_2
_geom_torsion_atom_site_label_3
_geom_torsion_atom_site_label_4
_geom_torsion
_geom_torsion_publ_flag
O6 Ni O1 C1 19.2(9) no
N3 Ni O1 C1 9.7(3) no
N4 Ni O1 C1 -164.8(3) no
N5 Ni O1 C1 106.0(3) no
N6 Ni O1 C1 -80.7(3) no
O1 Ni O6 C13 -7.5(8) no
N3 Ni O6 C13 2.1(2) no
N4 Ni O6 C13 176.6(2) no
N5 Ni O6 C13 -94.1(2) no
N6 Ni O6 C13 92.2(2) no
O1 Ni N3 C7 -8.7(3) no
O1 Ni N3 C8 177.0(2) no
O6 Ni N3 C7 172.6(3) no
N4 Ni N3 C7 106.5(9) no
N4 Ni N3 C8 -68.0(10) no
N5 Ni N3 C7 -97.6(3) no
N5 Ni N3 C8 88.1(2) no
N6 Ni N3 C7 80.3(3) no
N6 Ni N3 C8 -94.0(2) no
O1 Ni N4 C15 163.3(2) no
O1 Ni N4 C19 -11.5(3) no
O6 Ni N4 C15 -17.3(3) no
O6 Ni N4 C19 168.0(3) no
N3 Ni N4 C15 48.0(10) no
N3 Ni N4 C19 -126.5(9) no
N5 Ni N4 C15 -107.8(3) no
N5 Ni N4 C19 77.4(3) no
N6 Ni N4 C15 74.5(2) no
N6 Ni N4 C19 -100.2(3) no
O1 Ni N5 C21 -32.7(3) no
O1 Ni N5 C25 140.5(2) no
O6 Ni N5 C21 139.9(3) no
O6 Ni N5 C25 -46.9(2) no
N3 Ni N5 C21 57.1(3) no
N3 Ni N5 C25 -129.7(2) no
N4 Ni N5 C21 -125.3(3) no
N4 Ni N5 C25 47.9(2) no
N6 Ni N5 C21 -105.6(8) no
N6 Ni N5 C25 67.6(9) no
O1 Ni N6 C27 154.9(3) no
O1 Ni N6 C31 -32.5(2) no
O6 Ni N6 C27 -17.8(3) no
O6 Ni N6 C31 154.8(3) no
N3 Ni N6 C27 64.9(3) no
N3 Ni N6 C31 -122.4(2) no
N4 Ni N6 C27 -112.4(3) no
N4 Ni N6 C31 60.2(2) no
N5 Ni N6 C27 -132.2(8) no
N5 Ni N6 C31 40.4(9) no
Ni O1 C1 C2 173.9(2) no
Ni O1 C1 C6 -7.9(5) no
Ni O6 C13 C12 178.2(2) no
O2 N1 C2 C1 -42.3(5) no
O2 N1 C2 C3 139.3(4) no
O3 N1 C2 C1 143.9(4) no
O3 N1 C2 C3 -34.5(5) no
O4 N2 C4 C3 -2.7(5) no
O4 N2 C4 C5 178.2(3) no
O5 N2 C4 C3 176.6(3) no
O5 N2 C4 C5 -2.5(5) no
Ni N3 C7 C6 6.0(5) no
Ni N3 C7 H7 -174.0 no
C8 N3 C7 C6 179.7(3) no
Ni N3 C8 C9 -179.6(3) no
C7 N3 C8 C9 5.9(5) no
C7 N3 C8 C13 -173.4(3) no
Ni N4 C15 C16 -175.7(3) no
Ni N4 C15 H15 4.4 no
C19 N4 C15 H15 179.5 no
Ni N4 C19 C18 175.1(3) no
Ni N4 C19 H19 -4.5 no
C15 N4 C19 H19 -179.4 no
Ni N5 C21 C22 173.2(3) no
Ni N5 C21 H21 -6.8 no
C25 N5 C21 H21 179.9 no
Ni N5 C25 C24 -172.4(3) no
Ni N5 C25 H25 8.0 no
C21 N5 C25 H25 -178.3 no
Ni N6 C27 C28 174.4(3) no
Ni N6 C27 H27 -5.9 no
C31 N6 C27 H27 -178.8 no
Ni N6 C31 C30 -173.0(3) no
Ni N6 C31 H31 7.3 no
C27 N6 C31 H31 -179.8 no
O1 C1 C2 C3 176.8(3) no
C6 C1 C2 N1 -179.8(3) no
O1 C1 C6 C5 -178.1(3) no
C2 C1 C6 C7 179.5(3) no
N1 C2 C3 C4 -179.6(3) no
C1 C2 C3 H3 -177.8 no
C2 C3 C4 N2 179.6(3) no
H3 C3 C4 C5 178.6 no
N2 C4 C5 C6 179.1(3) no
C4 C5 C6 C7 -178.8(3) no
H5 C5 C6 C1 -179.4 no
C1 C6 C7 H7 179.6 no
C5 C6 C7 N3 178.9(3) no
N3 C8 C9 C10 179.9(3) no
C13 C8 C9 H9 179.2 no
N3 C8 C13 C12 -179.6(3) no
C9 C8 C13 O6 -178.7(3) no
C8 C9 C10 C14 179.8(3) no
H9 C9 C10 C11 -179.9 no
C9 C10 C11 H11 -179.7 no
C14 C10 C11 C12 -179.3(3) no
C9 C10 C14 H141 -173.0 no
C9 C10 C14 H142 -39.3 no
C9 C10 C14 H143 84.3 no
C11 C10 C14 H141 6.5 no
C11 C10 C14 H142 140.2 no
C11 C10 C14 H143 -96.2 no
C10 C11 C12 H12 179.7 no
H11 C11 C12 C13 179.9 no
C11 C12 C13 O6 179.10(10) no
H12 C12 C13 C8 179.6(3) no
N4 C15 C16 C20 -176.6(3) no
H15 C15 C16 C17 -179.4 no
H15 C15 C16 C20 3.4 no
C15 C16 C17 H17 179.3 no
C20 C16 C17 C18 176.8(4) no
C20 C16 C17 H17 -3.5 no
C15 C16 C20 H201 -19.1 no
C15 C16 C20 H202 110.6 no
C15 C16 C20 H203 -136.1 no
C17 C16 C20 H201 163.8 no
C17 C16 C20 H202 -66.5 no
C17 C16 C20 H203 46.8 no
C16 C17 C18 H18 -179.5 no
H17 C17 C18 C19 -179.6 no
C17 C18 C19 H19 179.7 no
H18 C18 C19 N4 179.6 no
N5 C21 C22 C26 178.9(4) no
H21 C21 C22 C23 179.1 no
C21 C22 C23 H23 -179.6 no
C26 C22 C23 C24 -179.2(4) no
C21 C22 C26 H261 8.0 no
C21 C22 C26 H262 133.6 no
C21 C22 C26 H263 -115.8 no
C23 C22 C26 H261 -172.1 no
C23 C22 C26 H262 -46.5 no
C23 C22 C26 H263 64.1 no
C22 C23 C24 H24 -179.2 no
H23 C23 C24 C25 -179.3 no
C23 C24 C25 H25 178.1 no
H24 C24 C25 N5 178.1 no
N6 C27 C28 H28 179.5 no
H27 C27 C28 C29 179.4 no
C27 C28 C29 H29 178.7 no
H28 C28 C29 C30 178.5 no
C28 C29 C30 C31 2.2(6) no
C28 C29 C30 C32 -176.5(4) no
H29 C29 C30 C31 -177.5 no
H29 C29 C30 C32 3.8 no
C32 C30 C31 N6 177.0(4) no
C32 C30 C31 H31 -3.3 no
C29 C30 C32 H321 -35.9 no
C29 C30 C32 H322 85.8 no
C29 C30 C32 H323 -156.2 no
C31 C30 C32 H321 145.4 no
C31 C30 C32 H322 -92.9 no
C31 C30 C32 H323 25.1 no
